data_4021420
loop_
_publ_author_name
'Wenchao Qu'
'Tang Ding'
'Anil Cetin'
'John D. Harvey'
'Michael J. Taschner'
'Christopher J. Ziegler'

_publ_section_title
;
 Facile Peripheral Modification of N-Confused Porphyrin
;
_journal_name_full 'Journal of Organic Chemistry'
_journal_page_first 811
_journal_page_last 814
_journal_paper_doi 10.1021/jo052188g
_journal_volume 71
_journal_year 2006
_chemical_formula_sum 'C48 H36 N4 O2'
_chemical_formula_weight 700.81
_chemical_name_systematic
; 
 ? 
;
_space_group_IT_number 2
_symmetry_cell_setting triclinic
_symmetry_space_group_name_Hall '-P 1'
_symmetry_space_group_name_H-M 'P -1'
_atom_sites_solution_hydrogens geom
_atom_sites_solution_primary direct
_atom_sites_solution_secondary difmap
_audit_creation_method SHELXL-97
_cell_angle_alpha 66.129(2)
_cell_angle_beta 84.317(2)
_cell_angle_gamma 74.029(2)
_cell_formula_units_Z 2
_cell_length_a 10.4497(15)
_cell_length_b 12.7182(18)
_cell_length_c 15.180(2)
_cell_measurement_reflns_used 4860
_cell_measurement_temperature 100(2)
_cell_measurement_theta_max 28.24
_cell_measurement_theta_min 2.34
_cell_volume 1773.4(4)
_computing_cell_refinement 'Bruker SMART'
_computing_data_collection 'Bruker SMART'
_computing_data_reduction 'Bruker SAINT'
_computing_molecular_graphics 'Bruker SHELXTL'
_computing_publication_material 'Bruker SHELXTL'
_computing_structure_refinement 'SHELXL-97 (Sheldrick, 1997)'
_computing_structure_solution 'SHELXS-97 (Sheldrick, 1990)'
_diffrn_ambient_temperature 100(2)
_diffrn_measured_fraction_theta_full 0.994
_diffrn_measured_fraction_theta_max 0.994
_diffrn_measurement_device_type 'CCD area detector'
_diffrn_measurement_method 'phi and omega scans'
_diffrn_radiation_monochromator graphite
_diffrn_radiation_source 'fine-focus sealed tube'
_diffrn_radiation_type MoK\a
_diffrn_radiation_wavelength 0.71073
_diffrn_reflns_av_R_equivalents 0.0231
_diffrn_reflns_av_sigmaI/netI 0.0353
_diffrn_reflns_limit_h_max 12
_diffrn_reflns_limit_h_min -12
_diffrn_reflns_limit_k_max 15
_diffrn_reflns_limit_k_min -15
_diffrn_reflns_limit_l_max 18
_diffrn_reflns_limit_l_min -18
_diffrn_reflns_number 12889
_diffrn_reflns_theta_full 25.00
_diffrn_reflns_theta_max 25.00
_diffrn_reflns_theta_min 1.47
_exptl_absorpt_coefficient_mu 0.081
_exptl_absorpt_correction_T_max 0.9960
_exptl_absorpt_correction_T_min 0.7763
_exptl_absorpt_correction_type 'Empirical SADABS'
_exptl_crystal_colour green
_exptl_crystal_density_diffrn 1.312
_exptl_crystal_density_meas 0
_exptl_crystal_density_method 'not measured'
_exptl_crystal_description plate
_exptl_crystal_F_000 736
_exptl_crystal_size_max 0.30
_exptl_crystal_size_mid 0.30
_exptl_crystal_size_min 0.05
_refine_diff_density_max 0.726
_refine_diff_density_min -0.264
_refine_diff_density_rms 0.058
_refine_ls_extinction_method none
_refine_ls_goodness_of_fit_ref 1.098
_refine_ls_hydrogen_treatment mixed
_refine_ls_matrix_type full
_refine_ls_number_parameters 496
_refine_ls_number_reflns 6195
_refine_ls_number_restraints 0
_refine_ls_restrained_S_all 1.098
_refine_ls_R_factor_all 0.0733
_refine_ls_R_factor_gt 0.0565
_refine_ls_shift/su_max 0.000
_refine_ls_shift/su_mean 0.000
_refine_ls_structure_factor_coef Fsqd
_refine_ls_weighting_details 'calc w=1/[\s^2^(Fo^2^)+(0.1094P)^2^+0.2941P] where P=(Fo^2^+2Fc^2^)/3'
_refine_ls_weighting_scheme calc
_refine_ls_wR_factor_gt 0.1658
_refine_ls_wR_factor_ref 0.1750
_reflns_number_gt 4765
_reflns_number_total 6195
_reflns_threshold_expression >2sigma(I)
_cod_data_source_file jo052188gsi20051020_042546_1.cif
_cod_depositor_comments
;
The following automatic conversions were performed:
'_symmetry_cell_setting' value 'Triclinic' changed to 'triclinic'
according to '/home/saulius/struct/CIF-dictionaries/cif_core.dic'
dictionary named 'cif_core.dic' version 2.4.1 from 2010-06-29.

Automatic conversion script
Id: cif_fix_enum 1527 2010-12-29 10:47:43Z saulius 
;
_cod_database_code 4021420

loop_
_symmetry_equiv_pos_as_xyz
'x, y, z'
'-x, -y, -z'

loop_
_atom_site_label
_atom_site_type_symbol
_atom_site_fract_x
_atom_site_fract_y
_atom_site_fract_z
_atom_site_U_iso_or_equiv
_atom_site_adp_type
_atom_site_occupancy
_atom_site_symmetry_multiplicity
_atom_site_calc_flag
_atom_site_refinement_flags
O1 O 1.03790(18) 0.76958(17) 0.82804(13) 0.0483(5) Uani 1 1 d .
O2 O 1.24717(17) 0.69588(15) 0.79231(12) 0.0417(4) Uani 1 1 d .
N1 N 0.85944(18) 0.87571(16) 0.38272(13) 0.0281(4) Uani 1 1 d .
N2 N 0.61757(18) 1.06345(17) 0.28659(15) 0.0295(4) Uani 1 1 d .
N3 N 0.56756(18) 1.14051(16) 0.44661(13) 0.0281(4) Uani 1 1 d .
N4 N 0.97896(18) 0.89760(16) 0.63300(13) 0.0296(4) Uani 1 1 d .
C1 C 0.9505(2) 0.78262(19) 0.44729(16) 0.0292(5) Uani 1 1 d .
C2 C 1.0015(2) 0.6902(2) 0.41016(17) 0.0346(6) Uani 1 1 d .
H2 H 1.0640 0.6159 0.4411 0.042 Uiso 1 1 calc R
C3 C 0.9433(2) 0.7302(2) 0.32399(18) 0.0373(6) Uani 1 1 d .
H3 H 0.9575 0.6904 0.2813 0.045 Uiso 1 1 calc R
C4 C 0.8538(2) 0.8469(2) 0.30836(16) 0.0299(5) Uani 1 1 d .
C5 C 0.7712(2) 0.9194(2) 0.22569(16) 0.0303(5) Uani 1 1 d .
C6 C 0.6691(2) 1.0196(2) 0.21654(16) 0.0300(5) Uani 1 1 d .
C7 C 0.5950(2) 1.0999(2) 0.12985(17) 0.0335(5) Uani 1 1 d .
H7 H 0.6079 1.0937 0.0692 0.040 Uiso 1 1 calc R
C8 C 0.5032(2) 1.1865(2) 0.14917(17) 0.0323(5) Uani 1 1 d .
H8 H 0.4419 1.2516 0.1039 0.039 Uiso 1 1 calc R
C9 C 0.5140(2) 1.16342(19) 0.24925(16) 0.0295(5) Uani 1 1 d .
C10 C 0.4346(2) 1.22987(19) 0.29788(16) 0.0280(5) Uani 1 1 d .
C11 C 0.4579(2) 1.21234(19) 0.39460(16) 0.0281(5) Uani 1 1 d .
C12 C 0.3659(2) 1.2704(2) 0.45008(17) 0.0325(5) Uani 1 1 d .
H12 H 0.2804 1.3235 0.4297 0.039 Uiso 1 1 calc R
C13 C 0.4254(2) 1.2342(2) 0.53533(17) 0.0320(5) Uani 1 1 d .
H13 H 0.3904 1.2568 0.5871 0.038 Uiso 1 1 calc R
C14 C 0.5540(2) 1.15376(19) 0.53348(16) 0.0275(5) Uani 1 1 d .
C15 C 0.6512(2) 1.10143(19) 0.60512(16) 0.0273(5) Uani 1 1 d .
C16 C 0.7694(2) 1.01124(19) 0.60271(16) 0.0274(5) Uani 1 1 d .
C17 C 0.8893(2) 0.98310(19) 0.65184(16) 0.0300(5) Uani 1 1 d .
H17 H 0.9041 1.0194 0.6923 0.036 Uiso 1 1 calc R
C18 C 0.7923(2) 0.93883(19) 0.55100(16) 0.0276(5) Uani 1 1 d .
C19 C 0.9205(2) 0.86683(19) 0.56974(15) 0.0280(5) Uani 1 1 d .
C20 C 0.9879(2) 0.77813(19) 0.53408(16) 0.0281(5) Uani 1 1 d .
C21 C 0.7930(2) 0.8815(2) 0.14338(16) 0.0325(5) Uani 1 1 d .
C22 C 0.9124(3) 0.8799(2) 0.09319(18) 0.0404(6) Uani 1 1 d .
H22 H 0.9796 0.9063 0.1097 0.048 Uiso 1 1 calc R
C23 C 0.9329(3) 0.8396(2) 0.01904(19) 0.0474(7) Uani 1 1 d .
H23 H 1.0129 0.8407 -0.0166 0.057 Uiso 1 1 calc R
C24 C 0.8361(3) 0.7979(2) -0.00248(19) 0.0459(7) Uani 1 1 d .
H24 H 0.8512 0.7684 -0.0520 0.055 Uiso 1 1 calc R
C25 C 0.7198(3) 0.7985(2) 0.04607(18) 0.0432(7) Uani 1 1 d .
H25 H 0.6540 0.7699 0.0303 0.052 Uiso 1 1 calc R
C26 C 0.6972(3) 0.8408(2) 0.11884(18) 0.0375(6) Uani 1 1 d .
H26 H 0.6152 0.8419 0.1522 0.045 Uiso 1 1 calc R
C27 C 0.3233(2) 1.3304(2) 0.24137(16) 0.0300(5) Uani 1 1 d .
C28 C 0.3111(3) 1.4447(2) 0.23587(19) 0.0390(6) Uani 1 1 d .
H28 H 0.3699 1.4568 0.2727 0.047 Uiso 1 1 calc R
C29 C 0.2139(3) 1.5420(2) 0.17720(19) 0.0420(6) Uani 1 1 d .
H29 H 0.2056 1.6190 0.1757 0.050 Uiso 1 1 calc R
C30 C 0.1311(3) 1.5267(2) 0.12222(19) 0.0427(6) Uani 1 1 d .
H30 H 0.0678 1.5934 0.0801 0.051 Uiso 1 1 calc R
C31 C 0.1392(2) 1.4138(2) 0.12777(18) 0.0387(6) Uani 1 1 d .
H31 H 0.0808 1.4028 0.0899 0.046 Uiso 1 1 calc R
C32 C 0.2333(2) 1.3160(2) 0.18903(17) 0.0338(5) Uani 1 1 d .
H32 H 0.2354 1.2383 0.1948 0.041 Uiso 1 1 calc R
C33 C 0.6410(2) 1.14009(19) 0.68603(16) 0.0285(5) Uani 1 1 d .
C34 C 0.6084(2) 1.2611(2) 0.66991(17) 0.0330(5) Uani 1 1 d .
H34 H 0.5861 1.3195 0.6065 0.040 Uiso 1 1 calc R
C35 C 0.6082(3) 1.2963(2) 0.74429(18) 0.0375(6) Uani 1 1 d .
H35 H 0.5860 1.3787 0.7317 0.045 Uiso 1 1 calc R
C36 C 0.6398(3) 1.2132(2) 0.83737(18) 0.0381(6) Uani 1 1 d .
H36 H 0.6394 1.2382 0.8885 0.046 Uiso 1 1 calc R
C37 C 0.6716(3) 1.0946(2) 0.85515(18) 0.0395(6) Uani 1 1 d .
H37 H 0.6941 1.0371 0.9188 0.047 Uiso 1 1 calc R
C38 C 0.6712(2) 1.0578(2) 0.78052(17) 0.0342(6) Uani 1 1 d .
H38 H 0.6919 0.9752 0.7941 0.041 Uiso 1 1 calc R
C39 C 1.0928(2) 0.67252(19) 0.59243(16) 0.0283(5) Uani 1 1 d .
C40 C 1.2202(2) 0.6462(2) 0.55766(18) 0.0405(6) Uani 1 1 d .
H40 H 1.2432 0.6990 0.4970 0.049 Uiso 1 1 calc R
C41 C 1.3140(3) 0.5436(2) 0.6106(2) 0.0472(7) Uani 1 1 d .
H41 H 1.4019 0.5273 0.5873 0.057 Uiso 1 1 calc R
C42 C 1.2794(3) 0.4650(2) 0.69744(19) 0.0419(6) Uani 1 1 d .
H42 H 1.3425 0.3929 0.7327 0.050 Uiso 1 1 calc R
C43 C 1.1537(2) 0.4909(2) 0.73300(18) 0.0384(6) Uani 1 1 d .
H43 H 1.1306 0.4377 0.7935 0.046 Uiso 1 1 calc R
C44 C 1.0614(2) 0.5940(2) 0.68082(16) 0.0333(5) Uani 1 1 d .
H44 H 0.9748 0.6116 0.7058 0.040 Uiso 1 1 calc R
C45 C 1.1159(2) 0.8564(2) 0.66756(17) 0.0321(5) Uani 1 1 d .
H45A H 1.1481 0.9253 0.6615 0.039 Uiso 1 1 calc R
H45B H 1.1729 0.8174 0.6275 0.039 Uiso 1 1 calc R
C46 C 1.1268(2) 0.7698(2) 0.77097(18) 0.0347(6) Uani 1 1 d .
C47 C 1.2654(3) 0.6112(3) 0.8914(2) 0.0565(8) Uani 1 1 d .
H47A H 1.1905 0.5732 0.9110 0.068 Uiso 1 1 calc R
H47B H 1.2677 0.6523 0.9342 0.068 Uiso 1 1 calc R
C48 C 1.3949(3) 0.5181(3) 0.9000(2) 0.0584(8) Uani 1 1 d .
H48A H 1.3911 0.4768 0.8585 0.088 Uiso 1 1 calc R
H48B H 1.4092 0.4605 0.9671 0.088 Uiso 1 1 calc R
H48C H 1.4684 0.5565 0.8802 0.088 Uiso 1 1 calc R
H1 H 0.643(3) 1.019(3) 0.353(2) 0.061(9) Uiso 1 1 d .
H18 H 0.728(3) 0.933(2) 0.511(2) 0.045(7) Uiso 1 1 d .

loop_
_atom_site_aniso_label
_atom_site_aniso_U_11
_atom_site_aniso_U_22
_atom_site_aniso_U_33
_atom_site_aniso_U_23
_atom_site_aniso_U_13
_atom_site_aniso_U_12
O1 0.0431(11) 0.0576(12) 0.0375(10) -0.0197(9) 0.0074(9) -0.0035(9)
O2 0.0365(10) 0.0386(10) 0.0363(10) -0.0068(8) -0.0043(7) 0.0007(8)
N1 0.0292(10) 0.0265(10) 0.0266(10) -0.0128(8) 0.0002(8) -0.0003(8)
N2 0.0286(10) 0.0281(10) 0.0298(11) -0.0149(9) -0.0009(8) 0.0013(8)
N3 0.0266(10) 0.0261(9) 0.0298(10) -0.0124(8) 0.0012(8) -0.0018(8)
N4 0.0282(10) 0.0275(10) 0.0301(10) -0.0135(8) 0.0003(8) 0.0011(8)
C1 0.0291(12) 0.0256(11) 0.0276(12) -0.0116(9) 0.0030(9) 0.0019(9)
C2 0.0392(13) 0.0263(12) 0.0317(13) -0.0139(10) -0.0017(10) 0.0065(10)
C3 0.0436(14) 0.0305(13) 0.0356(13) -0.0200(11) -0.0003(11) 0.0048(11)
C4 0.0286(12) 0.0275(12) 0.0315(12) -0.0145(10) 0.0027(9) -0.0008(9)
C5 0.0297(12) 0.0307(12) 0.0286(12) -0.0136(10) 0.0007(9) -0.0016(10)
C6 0.0317(12) 0.0289(12) 0.0298(12) -0.0150(10) 0.0009(10) -0.0033(10)
C7 0.0363(13) 0.0335(13) 0.0283(12) -0.0150(10) -0.0025(10) 0.0000(10)
C8 0.0318(12) 0.0288(12) 0.0303(12) -0.0114(10) -0.0032(10) 0.0023(10)
C9 0.0285(12) 0.0264(11) 0.0314(12) -0.0121(10) -0.0014(9) -0.0020(10)
C10 0.0256(11) 0.0247(11) 0.0319(12) -0.0121(10) 0.0006(9) -0.0024(9)
C11 0.0263(11) 0.0248(11) 0.0319(12) -0.0137(10) 0.0021(9) -0.0014(9)
C12 0.0253(12) 0.0322(12) 0.0389(14) -0.0180(11) 0.0017(10) -0.0001(10)
C13 0.0279(12) 0.0339(12) 0.0359(13) -0.0202(11) 0.0057(10) -0.0026(10)
C14 0.0286(12) 0.0238(11) 0.0290(12) -0.0134(9) 0.0040(9) -0.0017(9)
C15 0.0278(12) 0.0226(11) 0.0291(12) -0.0119(9) 0.0054(9) -0.0021(9)
C16 0.0295(12) 0.0234(11) 0.0247(11) -0.0088(9) 0.0029(9) -0.0014(9)
C17 0.0324(12) 0.0264(11) 0.0310(12) -0.0157(10) 0.0025(10) -0.0016(10)
C18 0.0275(12) 0.0248(11) 0.0257(11) -0.0104(9) 0.0017(9) 0.0008(9)
C19 0.0301(12) 0.0239(11) 0.0251(11) -0.0082(9) 0.0006(9) -0.0016(9)
C20 0.0272(12) 0.0239(11) 0.0279(12) -0.0096(9) 0.0023(9) 0.0001(9)
C21 0.0370(13) 0.0261(11) 0.0269(12) -0.0117(10) -0.0051(10) 0.0074(10)
C22 0.0422(14) 0.0398(14) 0.0347(14) -0.0185(11) 0.0013(11) 0.0017(11)
C23 0.0493(16) 0.0430(15) 0.0367(14) -0.0192(12) 0.0043(12) 0.0123(13)
C24 0.0625(18) 0.0321(13) 0.0355(14) -0.0192(11) -0.0139(13) 0.0134(13)
C25 0.0590(17) 0.0327(13) 0.0344(14) -0.0146(11) -0.0159(13) 0.0010(12)
C26 0.0412(14) 0.0288(12) 0.0349(13) -0.0119(11) -0.0061(11) 0.0038(11)
C27 0.0281(12) 0.0276(12) 0.0297(12) -0.0121(10) 0.0024(9) 0.0002(9)
C28 0.0379(14) 0.0315(13) 0.0451(15) -0.0167(11) -0.0011(11) -0.0022(11)
C29 0.0436(15) 0.0250(12) 0.0498(16) -0.0127(11) 0.0019(12) -0.0007(11)
C30 0.0375(14) 0.0336(14) 0.0378(14) -0.0057(11) 0.0011(11) 0.0072(11)
C31 0.0375(14) 0.0381(14) 0.0329(13) -0.0140(11) -0.0045(11) 0.0039(11)
C32 0.0341(13) 0.0301(12) 0.0348(13) -0.0163(10) -0.0002(10) 0.0011(10)
C33 0.0241(11) 0.0279(11) 0.0314(12) -0.0154(10) 0.0019(9) 0.0015(9)
C34 0.0329(13) 0.0270(12) 0.0318(12) -0.0107(10) 0.0011(10) 0.0018(10)
C35 0.0434(14) 0.0291(12) 0.0424(14) -0.0209(11) -0.0006(11) -0.0022(11)
C36 0.0424(14) 0.0399(14) 0.0354(13) -0.0233(11) 0.0020(11) -0.0034(11)
C37 0.0450(15) 0.0359(13) 0.0293(13) -0.0123(11) 0.0013(11) 0.0015(11)
C38 0.0366(13) 0.0281(12) 0.0334(13) -0.0141(10) 0.0042(10) 0.0004(10)
C39 0.0305(12) 0.0241(11) 0.0278(12) -0.0135(9) 0.0022(9) 0.0010(9)
C40 0.0378(14) 0.0330(13) 0.0354(14) -0.0076(11) 0.0068(11) 0.0030(11)
C41 0.0359(14) 0.0415(15) 0.0431(15) -0.0119(12) 0.0044(12) 0.0135(12)
C42 0.0421(15) 0.0265(12) 0.0409(15) -0.0078(11) -0.0056(12) 0.0096(11)
C43 0.0418(14) 0.0322(13) 0.0324(13) -0.0078(11) 0.0005(11) -0.0038(11)
C44 0.0325(13) 0.0318(12) 0.0302(12) -0.0108(10) 0.0003(10) -0.0024(10)
C45 0.0302(12) 0.0287(12) 0.0338(13) -0.0136(10) -0.0005(10) 0.0002(10)
C46 0.0347(13) 0.0353(13) 0.0350(13) -0.0181(11) 0.0021(11) -0.0043(11)
C47 0.0537(18) 0.0610(19) 0.0358(15) -0.0013(14) -0.0058(13) -0.0106(15)
C48 0.0542(18) 0.0592(19) 0.0475(17) -0.0105(15) -0.0118(14) -0.0044(15)

loop_
_atom_type_symbol
_atom_type_description
_atom_type_scat_dispersion_real
_atom_type_scat_dispersion_imag
_atom_type_scat_source
C C 0.0033 0.0016 'International Tables Vol C Tables 4.2.6.8 and 6.1.1.4'
H H 0.0000 0.0000 'International Tables Vol C Tables 4.2.6.8 and 6.1.1.4'
N N 0.0061 0.0033 'International Tables Vol C Tables 4.2.6.8 and 6.1.1.4'
O O 0.0106 0.0060 'International Tables Vol C Tables 4.2.6.8 and 6.1.1.4'

loop_
_geom_angle_atom_site_label_1
_geom_angle_atom_site_label_2
_geom_angle_atom_site_label_3
_geom_angle
C46 O2 C47 114.6(2)
C4 N1 C1 106.57(18)
C9 N2 C6 110.53(19)
C11 N3 C14 106.25(18)
C17 N4 C19 108.72(18)
C17 N4 C45 122.30(19)
C19 N4 C45 128.73(18)
N1 C1 C20 125.11(19)
N1 C1 C2 109.49(19)
C20 C1 C2 125.4(2)
C3 C2 C1 106.7(2)
C2 C3 C4 106.5(2)
N1 C4 C5 124.6(2)
N1 C4 C3 110.7(2)
C5 C4 C3 124.7(2)
C6 C5 C4 125.6(2)
C6 C5 C21 117.5(2)
C4 C5 C21 116.92(19)
C5 C6 N2 128.4(2)
C5 C6 C7 125.5(2)
N2 C6 C7 106.06(19)
C8 C7 C6 108.4(2)
C7 C8 C9 108.7(2)
N2 C9 C10 127.4(2)
N2 C9 C8 106.17(19)
C10 C9 C8 126.4(2)
C9 C10 C11 124.7(2)
C9 C10 C27 116.4(2)
C11 C10 C27 118.78(19)
N3 C11 C10 124.49(19)
N3 C11 C12 110.8(2)
C10 C11 C12 124.8(2)
C13 C12 C11 106.6(2)
C12 C13 C14 106.9(2)
N3 C14 C15 124.54(19)
N3 C14 C13 109.44(19)
C15 C14 C13 126.0(2)
C14 C15 C16 122.2(2)
C14 C15 C33 120.92(19)
C16 C15 C33 116.82(19)
C18 C16 C17 106.05(19)
C18 C16 C15 129.1(2)
C17 C16 C15 124.8(2)
N4 C17 C16 109.6(2)
C19 C18 C16 109.0(2)
C18 C19 N4 106.60(19)
C18 C19 C20 129.2(2)
N4 C19 C20 124.17(19)
C1 C20 C19 121.1(2)
C1 C20 C39 117.50(19)
C19 C20 C39 121.17(19)
C26 C21 C22 118.9(2)
C26 C21 C5 120.1(2)
C22 C21 C5 120.9(2)
C23 C22 C21 120.0(3)
C24 C23 C22 119.6(3)
C25 C24 C23 121.0(2)
C24 C25 C26 119.9(3)
C21 C26 C25 120.6(3)
C32 C27 C28 117.7(2)
C32 C27 C10 122.1(2)
C28 C27 C10 120.2(2)
C27 C28 C29 121.2(2)
C30 C29 C28 120.1(2)
C29 C30 C31 119.9(2)
C30 C31 C32 120.0(2)
C27 C32 C31 121.0(2)
C38 C33 C34 117.3(2)
C38 C33 C15 121.4(2)
C34 C33 C15 121.3(2)
C35 C34 C33 121.0(2)
C34 C35 C36 120.8(2)
C37 C36 C35 119.4(2)
C36 C37 C38 120.3(2)
C37 C38 C33 121.2(2)
C44 C39 C40 118.7(2)
C44 C39 C20 119.7(2)
C40 C39 C20 121.5(2)
C41 C40 C39 120.6(2)
C42 C41 C40 119.7(2)
C43 C42 C41 120.1(2)
C44 C43 C42 119.9(2)
C43 C44 C39 120.9(2)
N4 C45 C46 110.8(2)
O1 C46 O2 124.2(2)
O1 C46 C45 124.1(2)
O2 C46 C45 111.6(2)
O2 C47 C48 108.5(2)

loop_
_geom_bond_atom_site_label_1
_geom_bond_atom_site_label_2
_geom_bond_distance
O1 C46 1.206(3)
O2 C46 1.325(3)
O2 C47 1.447(3)
N1 C4 1.331(3)
N1 C1 1.376(3)
N2 C9 1.375(3)
N2 C6 1.390(3)
N3 C11 1.338(3)
N3 C14 1.385(3)
N4 C17 1.334(3)
N4 C19 1.414(3)
N4 C45 1.453(3)
C1 C20 1.386(3)
C1 C2 1.454(3)
C2 C3 1.337(3)
C3 C4 1.460(3)
C4 C5 1.418(3)
C5 C6 1.385(3)
C5 C21 1.489(3)
C6 C7 1.433(3)
C7 C8 1.357(3)
C8 C9 1.436(3)
C9 C10 1.395(3)
C10 C11 1.429(3)
C10 C27 1.488(3)
C11 C12 1.460(3)
C12 C13 1.339(3)
C13 C14 1.453(3)
C14 C15 1.385(3)
C15 C16 1.445(3)
C15 C33 1.482(3)
C16 C18 1.396(3)
C16 C17 1.405(3)
C18 C19 1.380(3)
C19 C20 1.429(3)
C20 C39 1.487(3)
C21 C26 1.387(4)
C21 C22 1.396(4)
C22 C23 1.391(4)
C23 C24 1.383(4)
C24 C25 1.357(4)
C25 C26 1.388(3)
C27 C32 1.382(3)
C27 C28 1.392(3)
C28 C29 1.397(3)
C29 C30 1.360(4)
C30 C31 1.382(4)
C31 C32 1.397(3)
C33 C38 1.395(3)
C33 C34 1.402(3)
C34 C35 1.372(3)
C35 C36 1.384(4)
C36 C37 1.367(3)
C37 C38 1.390(3)
C39 C44 1.384(3)
C39 C40 1.386(3)
C40 C41 1.383(3)
C41 C42 1.381(4)
C42 C43 1.375(4)
C43 C44 1.375(3)
C45 C46 1.502(3)
C47 C48 1.509(4)

loop_
_cod_related_entry_id
_cod_related_entry_database
_cod_related_entry_code
1 ChemSpider 30658517
